data_4343058
loop_
_publ_author_name
'Daigle, Maxime'
'Bi, Wenhua'
'L\'egar\'e, Marc-Andr\'e'
'Morin, Jean-Fran\,cois'
'Fontaine, Fr\'ed\'eric-Georges'

_publ_section_title
;
 Synthesis of Carboxylate Cp*Zr(IV) Species: Toward the Formation of Novel
 Metallocavitands.
;
_journal_issue 11
_journal_name_full 'Inorganic chemistry'
_journal_page_first 5547
_journal_page_last 5555
_journal_paper_doi 10.1021/acs.inorgchem.5b00634
_journal_volume 54
_journal_year 2015
_chemical_formula_moiety 'C48 H52 O10 Zr2, C4 H10 O'
_chemical_formula_sum 'C52 H62 O11 Zr2'
_chemical_formula_weight 1045.46
_chemical_name_systematic
; 
 ? 
;
_space_group_IT_number 2
_symmetry_cell_setting triclinic
_symmetry_space_group_name_Hall '-P 1'
_symmetry_space_group_name_H-M 'P -1'
_atom_sites_solution_hydrogens geom
_atom_sites_solution_primary direct
_atom_sites_solution_secondary difmap
_audit_creation_method SHELXL-97
_cell_angle_alpha 91.8610(10)
_cell_angle_beta 91.0390(10)
_cell_angle_gamma 98.4200(10)
_cell_formula_units_Z 2
_cell_length_a 10.46570(10)
_cell_length_b 11.8773(2)
_cell_length_c 20.0321(2)
_cell_measurement_reflns_used 9942
_cell_measurement_temperature 296(2)
_cell_measurement_theta_max 27.0
_cell_measurement_theta_min 2.2
_cell_volume 2461.28(5)
_computing_cell_refinement SMART
_computing_data_collection 'SMART (Bruker, 2007)'
_computing_data_reduction 'SAINT+ (Bruker, 2007)'
_computing_molecular_graphics 'SHELXTL (Bruker, 2007)'
_computing_publication_material SHELXTL
_computing_structure_refinement 'SHELXL-97 (Sheldrick, 2008)'
_computing_structure_solution 'SHELXS-97 (Sheldrick, 2008)'
_diffrn_ambient_temperature 296(2)
_diffrn_measured_fraction_theta_full 0.989
_diffrn_measured_fraction_theta_max 0.989
_diffrn_measurement_device_type 'Bruker APEX II CCD area detector'
_diffrn_measurement_method 'phi and omega scans'
_diffrn_radiation_monochromator graphite
_diffrn_radiation_source 'fine-focus sealed tube'
_diffrn_radiation_type MoK\a
_diffrn_radiation_wavelength 0.71073
_diffrn_reflns_av_R_equivalents 0.0314
_diffrn_reflns_av_sigmaI/netI 0.0365
_diffrn_reflns_limit_h_max 14
_diffrn_reflns_limit_h_min -14
_diffrn_reflns_limit_k_max 15
_diffrn_reflns_limit_k_min -16
_diffrn_reflns_limit_l_max 25
_diffrn_reflns_limit_l_min -28
_diffrn_reflns_number 52933
_diffrn_reflns_theta_full 30.48
_diffrn_reflns_theta_max 30.48
_diffrn_reflns_theta_min 1.73
_diffrn_standards_decay_% 0
_diffrn_standards_interval_count 0
_diffrn_standards_number 0
_exptl_absorpt_coefficient_mu 0.482
_exptl_absorpt_correction_T_max 0.9444
_exptl_absorpt_correction_T_min 0.8570
_exptl_absorpt_correction_type multi-scan
_exptl_absorpt_process_details 'SADABS (Sheldrick, 1996)'
_exptl_crystal_colour colorless
_exptl_crystal_density_diffrn 1.411
_exptl_crystal_density_method 'not measured'
_exptl_crystal_description block
_exptl_crystal_F_000 1084
_exptl_crystal_size_max 0.32
_exptl_crystal_size_mid 0.28
_exptl_crystal_size_min 0.12
_refine_diff_density_max 1.266
_refine_diff_density_min -0.461
_refine_diff_density_rms 0.060
_refine_ls_extinction_method none
_refine_ls_goodness_of_fit_ref 1.038
_refine_ls_hydrogen_treatment mixed
_refine_ls_matrix_type full
_refine_ls_number_parameters 603
_refine_ls_number_reflns 14794
_refine_ls_number_restraints 7
_refine_ls_restrained_S_all 1.039
_refine_ls_R_factor_all 0.0587
_refine_ls_R_factor_gt 0.0374
_refine_ls_shift/su_max 0.002
_refine_ls_shift/su_mean 0.000
_refine_ls_structure_factor_coef Fsqd
_refine_ls_weighting_details 'calc w=1/[\s^2^(Fo^2^)+(0.0424P)^2^+0.6654P] where P=(Fo^2^+2Fc^2^)/3'
_refine_ls_weighting_scheme calc
_refine_ls_wR_factor_gt 0.0870
_refine_ls_wR_factor_ref 0.0972
_reflns_number_gt 10876
_reflns_number_total 14794
_reflns_threshold_expression >2sigma(I)
_cod_data_source_file ic5b00634_si_002.cif
_cod_data_source_block md3129(3@296K)
_cod_depositor_comments 'Adding full bibliography for 4343054--4343060.cif.'
_cod_database_code 4343058

loop_
_symmetry_equiv_pos_as_xyz
'x, y, z'
'-x, -y, -z'

loop_
_atom_site_label
_atom_site_type_symbol
_atom_site_fract_x
_atom_site_fract_y
_atom_site_fract_z
_atom_site_U_iso_or_equiv
_atom_site_adp_type
_atom_site_occupancy
_atom_site_symmetry_multiplicity
_atom_site_calc_flag
_atom_site_refinement_flags
Zr1 Zr 0.364192(17) 0.379543(15) 0.276114(9) 0.03085(5) Uani 1 1 d .
Zr2 Zr 0.302977(18) 0.151321(16) 0.161376(9) 0.03240(6) Uani 1 1 d .
O1 O 0.24588(14) 0.22194(12) 0.25319(7) 0.0325(3) Uani 1 1 d .
O2 O 0.43374(16) 0.31548(13) 0.17915(8) 0.0448(4) Uani 1 1 d D
O3 O 0.18312(15) 0.41771(13) 0.33103(7) 0.0460(4) Uani 1 1 d .
O4 O 0.31978(15) 0.32967(13) 0.38305(7) 0.0466(4) Uani 1 1 d .
O5 O 0.49370(13) 0.25685(12) 0.30544(7) 0.0397(3) Uani 1 1 d .
O6 O 0.45257(13) 0.10795(12) 0.23271(7) 0.0388(3) Uani 1 1 d .
O7 O 0.22447(14) -0.01604(13) 0.20868(8) 0.0454(3) Uani 1 1 d .
O8 O 0.08965(15) 0.07237(13) 0.15531(8) 0.0488(4) Uani 1 1 d .
O9 O 0.19107(14) 0.28317(12) 0.12569(7) 0.0422(3) Uani 1 1 d .
O10 O 0.23064(14) 0.43125(12) 0.19963(7) 0.0390(3) Uani 1 1 d .
O11 O 0.04080(17) 0.12121(15) 0.32792(9) 0.0592(4) Uani 1 1 d .
C1 C 0.2140(2) 0.36799(17) 0.38050(10) 0.0362(4) Uani 1 1 d .
C2 C 0.1230(2) 0.34615(19) 0.43813(11) 0.0469(5) Uani 1 1 d .
C3 C 0.0005(3) 0.3757(2) 0.43489(13) 0.0616(7) Uani 1 1 d .
H3 H -0.0260 0.4115 0.3975 0.074 Uiso 1 1 calc R
C4 C -0.0828(3) 0.3523(3) 0.48668(16) 0.0819(9) Uani 1 1 d .
H4 H -0.1652 0.3727 0.4844 0.098 Uiso 1 1 calc R
C5 C -0.0436(4) 0.2986(3) 0.54216(16) 0.0884(10) Uani 1 1 d .
H5 H -0.1003 0.2818 0.5769 0.106 Uiso 1 1 calc R
C6 C 0.0778(4) 0.2702(3) 0.54599(14) 0.0800(9) Uani 1 1 d .
H6 H 0.1040 0.2348 0.5836 0.096 Uiso 1 1 calc R
C7 C 0.1624(3) 0.2938(2) 0.49424(13) 0.0629(7) Uani 1 1 d .
H7 H 0.2453 0.2746 0.4971 0.076 Uiso 1 1 calc R
C8 C 0.49334(17) 0.15396(17) 0.28805(10) 0.0350(4) Uani 1 1 d .
C9 C 0.54563(19) 0.08039(18) 0.33784(11) 0.0415(5) Uani 1 1 d .
C10 C 0.5894(3) 0.1250(2) 0.40016(13) 0.0643(7) Uani 1 1 d .
H10 H 0.5882 0.2017 0.4108 0.077 Uiso 1 1 calc R
C11 C 0.6348(4) 0.0564(3) 0.44657(16) 0.0902(11) Uani 1 1 d .
H11 H 0.6640 0.0871 0.4883 0.108 Uiso 1 1 calc R
C12 C 0.6372(4) -0.0555(3) 0.43188(17) 0.0907(11) Uani 1 1 d .
H12 H 0.6685 -0.1011 0.4634 0.109 Uiso 1 1 calc R
C13 C 0.5934(4) -0.1014(3) 0.37048(17) 0.0846(10) Uani 1 1 d .
H13 H 0.5947 -0.1782 0.3605 0.102 Uiso 1 1 calc R
C14 C 0.5473(3) -0.0335(2) 0.32337(14) 0.0613(7) Uani 1 1 d .
H14 H 0.5173 -0.0650 0.2819 0.074 Uiso 1 1 calc R
C15 C 0.11204(18) -0.00813(16) 0.19005(9) 0.0326(4) Uani 1 1 d U
C16 C 0.0026(2) -0.09482(19) 0.21177(11) 0.0449(5) Uani 1 1 d U
C17 C 0.0284(2) -0.1844(2) 0.25006(13) 0.0524(6) Uani 1 1 d .
H17 H 0.1133 -0.1917 0.2614 0.063 Uiso 1 1 calc R
C18 C -0.0720(3) -0.2631(2) 0.27147(14) 0.0655(7) Uani 1 1 d .
H18 H -0.0541 -0.3237 0.2965 0.079 Uiso 1 1 calc R
C19 C -0.1972(3) -0.2521(3) 0.25593(17) 0.0748(8) Uani 1 1 d .
H19 H -0.2645 -0.3040 0.2714 0.090 Uiso 1 1 calc R
C20 C -0.2234(3) -0.1646(3) 0.21760(18) 0.0786(9) Uani 1 1 d .
H20 H -0.3087 -0.1582 0.2066 0.094 Uiso 1 1 calc R
C21 C -0.1245(2) -0.0855(2) 0.19501(14) 0.0602(7) Uani 1 1 d .
H21 H -0.1432 -0.0265 0.1688 0.072 Uiso 1 1 calc R
C22 C 0.1689(2) 0.37622(17) 0.15155(10) 0.0369(4) Uani 1 1 d .
C23 C 0.0592(2) 0.42772(18) 0.12089(10) 0.0391(4) Uani 1 1 d .
C24 C -0.0265(2) 0.3643(2) 0.07619(12) 0.0508(6) Uani 1 1 d .
H24 H -0.0163 0.2896 0.0650 0.061 Uiso 1 1 calc R
C25 C -0.1271(2) 0.4108(2) 0.04793(14) 0.0608(7) Uani 1 1 d .
H25 H -0.1849 0.3671 0.0182 0.073 Uiso 1 1 calc R
C26 C -0.1421(3) 0.5209(3) 0.06361(13) 0.0630(7) Uani 1 1 d .
H26 H -0.2095 0.5523 0.0441 0.076 Uiso 1 1 calc R
C27 C -0.0577(3) 0.5853(2) 0.10811(14) 0.0683(8) Uani 1 1 d .
H27 H -0.0679 0.6602 0.1188 0.082 Uiso 1 1 calc R
C28 C 0.0426(3) 0.5381(2) 0.13693(12) 0.0559(6) Uani 1 1 d .
H28 H 0.0993 0.5814 0.1674 0.067 Uiso 1 1 calc R
C29 C 0.4139(2) 0.59841(18) 0.28358(12) 0.0453(5) Uani 1 1 d .
C30 C 0.4543(2) 0.56192(19) 0.34621(12) 0.0497(5) Uani 1 1 d .
C31 C 0.5596(2) 0.50264(19) 0.33517(13) 0.0520(6) Uani 1 1 d .
C32 C 0.5846(2) 0.50050(19) 0.26659(13) 0.0498(6) Uani 1 1 d .
C33 C 0.4940(2) 0.56111(18) 0.23433(12) 0.0464(5) Uani 1 1 d .
C34 C 0.3090(3) 0.6699(2) 0.27359(16) 0.0673(8) Uani 1 1 d .
H34A H 0.2988 0.6827 0.2269 0.101 Uiso 1 1 calc R
H34B H 0.3316 0.7417 0.2975 0.101 Uiso 1 1 calc R
H34C H 0.2294 0.6312 0.2900 0.101 Uiso 1 1 calc R
C35 C 0.4041(3) 0.5932(3) 0.41249(14) 0.0800(9) Uani 1 1 d .
H35A H 0.4100 0.5331 0.4428 0.120 Uiso 1 1 calc R
H35B H 0.3155 0.6043 0.4074 0.120 Uiso 1 1 calc R
H35C H 0.4545 0.6623 0.4299 0.120 Uiso 1 1 calc R
C36 C 0.6373(3) 0.4557(2) 0.38902(16) 0.0836(10) Uani 1 1 d .
H36A H 0.6907 0.4052 0.3691 0.125 Uiso 1 1 calc R
H36B H 0.5797 0.4146 0.4196 0.125 Uiso 1 1 calc R
H36C H 0.6908 0.5172 0.4127 0.125 Uiso 1 1 calc R
C37 C 0.6941(3) 0.4517(3) 0.23509(19) 0.0810(9) Uani 1 1 d .
H37A H 0.7743 0.4869 0.2556 0.121 Uiso 1 1 calc R
H37B H 0.6946 0.4659 0.1882 0.121 Uiso 1 1 calc R
H37C H 0.6835 0.3711 0.2413 0.121 Uiso 1 1 calc R
C38 C 0.4919(3) 0.5874(2) 0.16138(14) 0.0737(8) Uani 1 1 d .
H38A H 0.4084 0.6054 0.1489 0.111 Uiso 1 1 calc R
H38B H 0.5092 0.5223 0.1353 0.111 Uiso 1 1 calc R
H38C H 0.5568 0.6512 0.1534 0.111 Uiso 1 1 calc R
C39 C 0.2886(3) 0.1144(3) 0.03433(11) 0.0641(7) Uani 1 1 d .
C40 C 0.4063(3) 0.1841(2) 0.04820(12) 0.0602(7) Uani 1 1 d .
C41 C 0.4862(3) 0.1203(2) 0.08379(12) 0.0550(6) Uani 1 1 d .
C42 C 0.4163(3) 0.0116(2) 0.09204(12) 0.0563(6) Uani 1 1 d .
C43 C 0.2946(3) 0.0068(2) 0.06207(12) 0.0611(7) Uani 1 1 d .
C44 C 0.1758(4) 0.1436(4) -0.00579(16) 0.1169(16) Uani 1 1 d .
H44A H 0.1920 0.2224 -0.0169 0.175 Uiso 1 1 calc R
H44B H 0.0990 0.1303 0.0200 0.175 Uiso 1 1 calc R
H44C H 0.1645 0.0969 -0.0461 0.175 Uiso 1 1 calc R
C45 C 0.4428(4) 0.3027(3) 0.02342(16) 0.1022(13) Uani 1 1 d .
H45A H 0.5085 0.3442 0.0524 0.153 Uiso 1 1 calc R
H45B H 0.3681 0.3410 0.0231 0.153 Uiso 1 1 calc R
H45C H 0.4748 0.2985 -0.0210 0.153 Uiso 1 1 calc R
C46 C 0.6245(3) 0.1576(3) 0.10536(18) 0.0976(12) Uani 1 1 d .
H46A H 0.6804 0.1325 0.0723 0.146 Uiso 1 1 calc R
H46B H 0.6409 0.1249 0.1473 0.146 Uiso 1 1 calc R
H46C H 0.6407 0.2391 0.1102 0.146 Uiso 1 1 calc R
C47 C 0.4694(4) -0.0858(3) 0.12379(16) 0.0931(12) Uani 1 1 d .
H47A H 0.4033 -0.1285 0.1492 0.140 Uiso 1 1 calc R
H47B H 0.5413 -0.0563 0.1529 0.140 Uiso 1 1 calc R
H47C H 0.4975 -0.1345 0.0896 0.140 Uiso 1 1 calc R
C48 C 0.1945(4) -0.0984(3) 0.05439(18) 0.1057(13) Uani 1 1 d .
H48A H 0.2162 -0.1454 0.0176 0.158 Uiso 1 1 calc R
H48B H 0.1111 -0.0765 0.0460 0.158 Uiso 1 1 calc R
H48C H 0.1926 -0.1403 0.0946 0.158 Uiso 1 1 calc R
C49 C -0.0919(3) 0.2218(3) 0.2616(2) 0.1045(13) Uani 1 1 d .
H49A H -0.1791 0.2358 0.2546 0.157 Uiso 1 1 calc R
H49B H -0.0622 0.1885 0.2215 0.157 Uiso 1 1 calc R
H49C H -0.0373 0.2923 0.2729 0.157 Uiso 1 1 calc R
C50 C -0.0874(3) 0.1423(3) 0.31707(19) 0.0849(10) Uani 1 1 d .
H50A H -0.1185 0.1752 0.3575 0.102 Uiso 1 1 calc R
H50B H -0.1431 0.0712 0.3060 0.102 Uiso 1 1 calc R
C51 C 0.0542(4) 0.0444(3) 0.37938(15) 0.0851(10) Uani 1 1 d .
H51A H -0.0007 -0.0275 0.3692 0.102 Uiso 1 1 calc R
H51B H 0.0274 0.0753 0.4214 0.102 Uiso 1 1 calc R
C52 C 0.1912(4) 0.0253(3) 0.38543(17) 0.0946(11) Uani 1 1 d .
H52A H 0.1998 -0.0269 0.4202 0.142 Uiso 1 1 calc R
H52B H 0.2451 0.0964 0.3961 0.142 Uiso 1 1 calc R
H52C H 0.2172 -0.0059 0.3439 0.142 Uiso 1 1 calc R
H1 H 0.198(2) 0.200(2) 0.2728(13) 0.047(8) Uiso 1 1 d .
H2 H 0.4902(19) 0.339(2) 0.1657(13) 0.043 Uiso 1 1 d D

loop_
_atom_site_aniso_label
_atom_site_aniso_U_11
_atom_site_aniso_U_22
_atom_site_aniso_U_33
_atom_site_aniso_U_23
_atom_site_aniso_U_13
_atom_site_aniso_U_12
Zr1 0.03296(10) 0.02959(10) 0.03019(10) 0.00407(7) 0.00101(7) 0.00451(7)
Zr2 0.03608(11) 0.03150(10) 0.03028(10) 0.00190(7) 0.00154(7) 0.00690(8)
O1 0.0326(7) 0.0332(7) 0.0315(7) 0.0024(6) 0.0045(6) 0.0035(6)
O2 0.0603(10) 0.0333(8) 0.0428(9) -0.0076(6) -0.0163(8) 0.0179(8)
O3 0.0509(9) 0.0470(9) 0.0418(8) 0.0029(7) 0.0057(7) 0.0121(7)
O4 0.0511(9) 0.0505(9) 0.0388(8) 0.0043(7) 0.0036(7) 0.0082(7)
O5 0.0379(8) 0.0376(8) 0.0439(8) 0.0039(6) -0.0046(6) 0.0068(6)
O6 0.0383(7) 0.0381(8) 0.0417(8) 0.0017(6) 0.0009(6) 0.0111(6)
O7 0.0425(8) 0.0423(8) 0.0512(9) 0.0042(7) 0.0018(7) 0.0051(7)
O8 0.0489(9) 0.0452(9) 0.0515(9) 0.0004(7) -0.0058(7) 0.0061(7)
O9 0.0531(9) 0.0391(8) 0.0365(7) 0.0027(6) -0.0065(6) 0.0144(7)
O10 0.0463(8) 0.0358(7) 0.0362(7) 0.0029(6) -0.0034(6) 0.0108(6)
O11 0.0520(10) 0.0599(11) 0.0622(11) -0.0006(9) 0.0147(8) -0.0045(8)
C1 0.0415(11) 0.0345(10) 0.0318(10) -0.0062(8) 0.0034(8) 0.0041(9)
C2 0.0571(14) 0.0431(12) 0.0398(12) -0.0019(9) 0.0093(10) 0.0049(10)
C3 0.0648(17) 0.0735(19) 0.0485(14) 0.0010(13) 0.0118(12) 0.0158(14)
C4 0.0660(19) 0.112(3) 0.069(2) -0.0021(18) 0.0228(16) 0.0165(18)
C5 0.094(3) 0.105(3) 0.066(2) 0.0096(18) 0.0393(18) 0.009(2)
C6 0.102(3) 0.090(2) 0.0515(16) 0.0196(15) 0.0232(16) 0.0198(19)
C7 0.0744(18) 0.0695(18) 0.0479(14) 0.0075(13) 0.0129(13) 0.0179(14)
C8 0.0246(9) 0.0396(11) 0.0419(11) 0.0063(9) 0.0042(8) 0.0065(8)
C9 0.0343(10) 0.0450(12) 0.0470(12) 0.0124(9) 0.0018(9) 0.0095(9)
C10 0.0811(19) 0.0574(16) 0.0568(15) 0.0092(12) -0.0177(13) 0.0185(14)
C11 0.123(3) 0.089(2) 0.0630(19) 0.0180(17) -0.0291(19) 0.031(2)
C12 0.112(3) 0.091(2) 0.079(2) 0.0375(19) -0.012(2) 0.043(2)
C13 0.114(3) 0.0579(18) 0.090(2) 0.0271(17) 0.002(2) 0.0368(18)
C14 0.0791(19) 0.0482(14) 0.0597(16) 0.0100(12) -0.0011(13) 0.0184(13)
C15 0.0348(10) 0.0253(9) 0.0359(10) -0.0061(7) -0.0006(8) -0.0002(7)
C16 0.0444(12) 0.0411(12) 0.0478(12) -0.0080(10) 0.0004(10) 0.0037(10)
C17 0.0527(14) 0.0433(13) 0.0600(15) -0.0008(11) 0.0011(11) 0.0040(11)
C18 0.0745(19) 0.0462(15) 0.0714(18) 0.0016(13) 0.0090(14) -0.0065(13)
C19 0.0601(18) 0.0579(18) 0.101(2) -0.0088(16) 0.0181(16) -0.0106(14)
C20 0.0426(15) 0.074(2) 0.114(3) -0.0119(19) 0.0005(16) -0.0024(14)
C21 0.0494(14) 0.0574(16) 0.0729(18) -0.0039(13) -0.0076(12) 0.0075(12)
C22 0.0427(11) 0.0371(11) 0.0323(10) 0.0098(8) 0.0014(8) 0.0083(9)
C23 0.0418(11) 0.0437(12) 0.0341(10) 0.0112(9) 0.0021(8) 0.0112(9)
C24 0.0463(13) 0.0485(13) 0.0572(14) 0.0059(11) -0.0060(11) 0.0056(10)
C25 0.0456(13) 0.0724(18) 0.0636(16) 0.0126(13) -0.0117(12) 0.0051(13)
C26 0.0541(15) 0.085(2) 0.0572(15) 0.0205(14) -0.0016(12) 0.0300(14)
C27 0.083(2) 0.0665(18) 0.0638(17) 0.0023(14) -0.0070(15) 0.0414(16)
C28 0.0677(16) 0.0560(15) 0.0483(13) -0.0007(11) -0.0129(12) 0.0258(13)
C29 0.0476(12) 0.0309(11) 0.0562(14) 0.0016(9) -0.0047(10) 0.0027(9)
C30 0.0592(15) 0.0365(12) 0.0498(13) -0.0038(10) 0.0002(11) -0.0037(10)
C31 0.0506(13) 0.0371(12) 0.0643(16) 0.0052(10) -0.0178(11) -0.0052(10)
C32 0.0390(12) 0.0388(12) 0.0697(16) 0.0070(11) 0.0052(11) -0.0020(9)
C33 0.0502(13) 0.0343(11) 0.0527(13) 0.0097(10) 0.0028(10) -0.0027(9)
C34 0.0705(18) 0.0403(14) 0.093(2) -0.0047(13) -0.0107(15) 0.0172(13)
C35 0.114(3) 0.0592(18) 0.0602(18) -0.0206(14) 0.0026(17) -0.0038(17)
C36 0.090(2) 0.0609(18) 0.094(2) 0.0035(16) -0.0530(18) -0.0009(16)
C37 0.0483(16) 0.0682(19) 0.125(3) 0.0035(18) 0.0204(17) 0.0029(14)
C38 0.097(2) 0.0602(17) 0.0614(17) 0.0249(14) 0.0098(15) -0.0027(16)
C39 0.086(2) 0.081(2) 0.0316(12) -0.0095(12) -0.0027(12) 0.0348(16)
C40 0.091(2) 0.0558(15) 0.0364(12) 0.0054(11) 0.0172(13) 0.0148(14)
C41 0.0566(15) 0.0671(17) 0.0437(13) 0.0005(11) 0.0191(11) 0.0157(13)
C42 0.0764(18) 0.0548(15) 0.0439(13) 0.0015(11) 0.0198(12) 0.0286(13)
C43 0.0770(19) 0.0567(16) 0.0465(14) -0.0182(12) 0.0135(13) 0.0026(14)
C44 0.151(4) 0.161(4) 0.0525(18) -0.036(2) -0.045(2) 0.083(3)
C45 0.174(4) 0.074(2) 0.0625(19) 0.0274(17) 0.045(2) 0.022(2)
C46 0.0575(19) 0.141(3) 0.095(3) -0.001(2) 0.0318(18) 0.014(2)
C47 0.148(3) 0.072(2) 0.075(2) 0.0075(16) 0.030(2) 0.065(2)
C48 0.126(3) 0.090(3) 0.088(2) -0.054(2) 0.016(2) -0.017(2)
C49 0.067(2) 0.103(3) 0.149(4) -0.028(3) -0.025(2) 0.040(2)
C50 0.0456(16) 0.092(2) 0.111(3) -0.037(2) 0.0166(16) -0.0023(16)
C51 0.118(3) 0.070(2) 0.0573(18) 0.0068(15) 0.0187(18) -0.0221(19)
C52 0.134(3) 0.077(2) 0.070(2) 0.0152(17) -0.024(2) 0.007(2)

loop_
_atom_type_symbol
_atom_type_description
_atom_type_scat_dispersion_real
_atom_type_scat_dispersion_imag
_atom_type_scat_source
C C 0.0033 0.0016 'International Tables Vol C Tables 4.2.6.8 and 6.1.1.4'
H H 0.0000 0.0000 'International Tables Vol C Tables 4.2.6.8 and 6.1.1.4'
O O 0.0106 0.0060 'International Tables Vol C Tables 4.2.6.8 and 6.1.1.4'
Zr Zr -2.9673 0.5597 'International Tables Vol C Tables 4.2.6.8 and 6.1.1.4'

loop_
_geom_angle_atom_site_label_1
_geom_angle_atom_site_label_2
_geom_angle_atom_site_label_3
_geom_angle
O1 Zr1 O5 78.64(5)
O1 Zr1 O10 79.17(5)
O5 Zr1 O10 147.47(5)
O1 Zr1 O2 73.96(6)
O5 Zr1 O2 75.71(5)
O10 Zr1 O2 75.49(5)
O1 Zr1 O4 82.49(6)
O5 Zr1 O4 71.83(5)
O10 Zr1 O4 127.95(5)
O2 Zr1 O4 142.94(6)
O1 Zr1 O3 82.49(6)
O5 Zr1 O3 126.58(5)
O10 Zr1 O3 73.13(5)
O2 Zr1 O3 143.64(6)
O4 Zr1 O3 56.35(5)
O1 Zr1 C32 147.27(7)
O5 Zr1 C32 79.06(6)
O10 Zr1 C32 108.90(7)
O2 Zr1 C32 77.52(7)
O4 Zr1 C32 112.59(7)
O3 Zr1 C32 130.21(7)
O1 Zr1 C33 148.31(7)
O5 Zr1 C33 110.81(7)
O10 Zr1 C33 78.07(6)
O2 Zr1 C33 79.19(7)
O4 Zr1 C33 129.10(7)
O3 Zr1 C33 111.27(7)
C32 Zr1 C33 32.59(7)
O1 Zr1 C29 154.12(6)
O5 Zr1 C29 127.24(6)
O10 Zr1 C29 77.13(6)
O2 Zr1 C29 109.54(7)
O4 Zr1 C29 104.17(7)
O3 Zr1 C29 80.83(7)
C32 Zr1 C29 53.24(7)
C33 Zr1 C29 31.90(7)
O1 Zr1 C31 152.57(6)
O5 Zr1 C31 75.20(6)
O10 Zr1 C31 128.05(6)
O2 Zr1 C31 106.87(8)
O4 Zr1 C31 81.72(7)
O3 Zr1 C31 106.76(7)
C32 Zr1 C31 31.78(8)
C33 Zr1 C31 52.90(7)
C29 Zr1 C31 52.62(7)
O1 Zr1 C30 157.14(7)
O5 Zr1 C30 103.10(7)
O10 Zr1 C30 106.59(7)
O2 Zr1 C30 128.80(7)
O4 Zr1 C30 76.61(7)
O3 Zr1 C30 78.30(7)
C32 Zr1 C30 52.87(8)
C33 Zr1 C30 52.83(7)
C29 Zr1 C30 31.87(7)
C31 Zr1 C30 31.64(8)
O1 Zr1 C1 80.24(6)
O5 Zr1 C1 99.30(6)
O10 Zr1 C1 100.02(6)
O2 Zr1 C1 154.20(6)
O4 Zr1 C1 28.52(6)
O3 Zr1 C1 27.88(6)
C32 Zr1 C1 127.01(7)
C33 Zr1 C1 125.34(7)
C29 Zr1 C1 93.75(7)
C31 Zr1 C1 95.94(8)
C30 Zr1 C1 76.98(7)
O1 Zr2 O9 78.55(5)
O1 Zr2 O2 73.99(6)
O9 Zr2 O2 75.10(5)
O1 Zr2 O6 78.09(5)
O9 Zr2 O6 147.04(5)
O2 Zr2 O6 76.32(5)
O1 Zr2 O7 82.61(6)
O9 Zr2 O7 127.34(6)
O2 Zr2 O7 143.60(6)
O6 Zr2 O7 71.78(5)
O1 Zr2 O8 82.36(6)
O9 Zr2 O8 72.38(5)
O2 Zr2 O8 142.86(6)
O6 Zr2 O8 126.52(5)
O7 Zr2 O8 56.56(5)
O1 Zr2 C40 148.29(7)
O9 Zr2 C40 81.10(7)
O2 Zr2 C40 77.44(8)
O6 Zr2 C40 108.24(8)
O7 Zr2 C40 129.09(7)
O8 Zr2 C40 114.12(8)
O1 Zr2 C41 147.87(7)
O9 Zr2 C41 112.37(7)
O2 Zr2 C41 79.78(8)
O6 Zr2 C41 77.95(7)
O7 Zr2 C41 109.57(7)
O8 Zr2 C41 129.43(7)
C40 Zr2 C41 32.07(8)
O1 Zr2 C42 153.01(7)
O9 Zr2 C42 128.43(7)
O2 Zr2 C42 110.29(8)
O6 Zr2 C42 77.26(7)
O7 Zr2 C42 79.41(7)
O8 Zr2 C42 103.83(8)
C40 Zr2 C42 52.76(8)
C41 Zr2 C42 31.87(8)
O1 Zr2 C39 153.93(7)
O9 Zr2 C39 76.48(7)
O2 Zr2 C39 106.33(9)
O6 Zr2 C39 127.78(7)
O7 Zr2 C39 106.88(8)
O8 Zr2 C39 83.07(8)
C40 Zr2 C39 31.72(9)
C41 Zr2 C39 52.60(9)
C42 Zr2 C39 52.36(8)
O1 Zr2 C43 156.98(8)
O9 Zr2 C43 104.37(8)
O2 Zr2 C43 129.00(8)
O6 Zr2 C43 106.24(8)
O7 Zr2 C43 77.59(7)
O8 Zr2 C43 77.01(8)
C40 Zr2 C43 52.89(9)
C41 Zr2 C43 52.64(9)
C42 Zr2 C43 31.40(9)
C39 Zr2 C43 32.02(9)
O1 Zr2 C15 80.62(6)
O9 Zr2 C15 99.77(6)
O2 Zr2 C15 154.60(6)
O6 Zr2 C15 98.99(6)
O7 Zr2 C15 28.26(5)
O8 Zr2 C15 28.32(5)
C40 Zr2 C15 126.97(8)
C41 Zr2 C15 124.18(7)
C42 Zr2 C15 92.53(8)
C39 Zr2 C15 96.29(9)
C43 Zr2 C15 76.38(7)
Zr1 O1 Zr2 109.77(7)
Zr1 O1 H1 123(2)
Zr2 O1 H1 127(2)
Zr2 O2 Zr1 102.29(7)
Zr2 O2 H2 134(2)
Zr1 O2 H2 122(2)
C1 O3 Zr1 91.20(12)
C1 O4 Zr1 91.60(12)
C8 O5 Zr1 130.93(12)
C8 O6 Zr2 130.69(12)
C15 O7 Zr2 91.67(12)
C15 O8 Zr2 91.09(12)
C22 O9 Zr2 132.40(12)
C22 O10 Zr1 131.42(12)
C50 O11 C51 114.0(3)
O3 C1 O4 120.64(19)
O3 C1 C2 121.00(19)
O4 C1 C2 118.30(19)
O3 C1 Zr1 60.93(11)
O4 C1 Zr1 59.87(10)
C2 C1 Zr1 173.02(15)
C3 C2 C7 119.6(2)
C3 C2 C1 120.7(2)
C7 C2 C1 119.7(2)
C4 C3 C2 120.3(3)
C4 C3 H3 119.9
C2 C3 H3 119.9
C3 C4 C5 119.9(3)
C3 C4 H4 120.0
C5 C4 H4 120.0
C6 C5 C4 120.1(3)
C6 C5 H5 119.9
C4 C5 H5 119.9
C5 C6 C7 120.3(3)
C5 C6 H6 119.8
C7 C6 H6 119.8
C6 C7 C2 119.8(3)
C6 C7 H7 120.1
C2 C7 H7 120.1
O6 C8 O5 125.75(18)
O6 C8 C9 117.45(18)
O5 C8 C9 116.80(18)
C14 C9 C10 118.9(2)
C14 C9 C8 120.7(2)
C10 C9 C8 120.4(2)
C11 C10 C9 120.3(3)
C11 C10 H10 119.9
C9 C10 H10 119.9
C12 C11 C10 120.6(3)
C12 C11 H11 119.7
C10 C11 H11 119.7
C11 C12 C13 119.9(3)
C11 C12 H12 120.0
C13 C12 H12 120.0
C12 C13 C14 120.1(3)
C12 C13 H13 119.9
C14 C13 H13 119.9
C9 C14 C13 120.2(3)
C9 C14 H14 119.9
C13 C14 H14 119.9
O7 C15 O8 120.58(18)
O7 C15 C16 119.22(18)
O8 C15 C16 120.16(18)
O7 C15 Zr2 60.07(10)
O8 C15 Zr2 60.59(10)
C16 C15 Zr2 175.51(14)
C21 C16 C17 119.3(2)
C21 C16 C15 120.9(2)
C17 C16 C15 119.8(2)
C18 C17 C16 120.1(2)
C18 C17 H17 119.9
C16 C17 H17 119.9
C19 C18 C17 120.3(3)
C19 C18 H18 119.8
C17 C18 H18 119.8
C18 C19 C20 119.9(3)
C18 C19 H19 120.1
C20 C19 H19 120.1
C19 C20 C21 120.8(3)
C19 C20 H20 119.6
C21 C20 H20 119.6
C20 C21 C16 119.5(3)
C20 C21 H21 120.2
C16 C21 H21 120.2
O10 C22 O9 126.40(18)
O10 C22 C23 116.96(18)
O9 C22 C23 116.63(18)
C28 C23 C24 118.9(2)
C28 C23 C22 120.8(2)
C24 C23 C22 120.2(2)
C23 C24 C25 120.6(2)
C23 C24 H24 119.7
C25 C24 H24 119.7
C26 C25 C24 120.1(2)
C26 C25 H25 119.9
C24 C25 H25 119.9
C25 C26 C27 120.1(2)
C25 C26 H26 119.9
C27 C26 H26 119.9
C26 C27 C28 119.7(3)
C26 C27 H27 120.2
C28 C27 H27 120.2
C23 C28 C27 120.6(2)
C23 C28 H28 119.7
C27 C28 H28 119.7
C33 C29 C30 108.0(2)
C33 C29 C34 126.9(2)
C30 C29 C34 125.0(2)
C33 C29 Zr1 73.06(12)
C30 C29 Zr1 74.69(12)
C34 C29 Zr1 120.88(16)
C31 C30 C29 107.8(2)
C31 C30 C35 126.3(2)
C29 C30 C35 125.6(2)
C31 C30 Zr1 73.68(13)
C29 C30 Zr1 73.44(12)
C35 C30 Zr1 124.13(17)
C32 C31 C30 108.8(2)
C32 C31 C36 125.8(3)
C30 C31 C36 125.2(3)
C32 C31 Zr1 72.88(13)
C30 C31 Zr1 74.69(13)
C36 C31 Zr1 121.44(16)
C31 C32 C33 107.4(2)
C31 C32 C37 125.2(2)
C33 C32 C37 127.1(3)
C31 C32 Zr1 75.33(13)
C33 C32 Zr1 73.80(13)
C37 C32 Zr1 120.61(17)
C29 C33 C32 107.9(2)
C29 C33 C38 126.4(2)
C32 C33 C38 125.5(2)
C29 C33 Zr1 75.05(12)
C32 C33 Zr1 73.61(12)
C38 C33 Zr1 120.70(17)
C29 C34 H34A 109.5
C29 C34 H34B 109.5
H34A C34 H34B 109.5
C29 C34 H34C 109.5
H34A C34 H34C 109.5
H34B C34 H34C 109.5
C30 C35 H35A 109.5
C30 C35 H35B 109.5
H35A C35 H35B 109.5
C30 C35 H35C 109.5
H35A C35 H35C 109.5
H35B C35 H35C 109.5
C31 C36 H36A 109.5
C31 C36 H36B 109.5
H36A C36 H36B 109.5
C31 C36 H36C 109.5
H36A C36 H36C 109.5
H36B C36 H36C 109.5
C32 C37 H37A 109.5
C32 C37 H37B 109.5
H37A C37 H37B 109.5
C32 C37 H37C 109.5
H37A C37 H37C 109.5
H37B C37 H37C 109.5
C33 C38 H38A 109.5
C33 C38 H38B 109.5
H38A C38 H38B 109.5
C33 C38 H38C 109.5
H38A C38 H38C 109.5
H38B C38 H38C 109.5
C40 C39 C43 108.2(2)
C40 C39 C44 127.0(3)
C43 C39 C44 124.7(3)
C40 C39 Zr2 73.34(14)
C43 C39 Zr2 74.38(13)
C44 C39 Zr2 120.54(19)
C39 C40 C41 107.9(2)
C39 C40 C45 125.0(3)
C41 C40 C45 126.9(3)
C39 C40 Zr2 74.94(14)
C41 C40 Zr2 74.15(13)
C45 C40 Zr2 121.00(18)
C42 C41 C40 107.7(2)
C42 C41 C46 125.4(3)
C40 C41 C46 126.8(3)
C42 C41 Zr2 74.61(13)
C40 C41 Zr2 73.79(14)
C46 C41 Zr2 120.57(18)
C43 C42 C41 108.8(2)
C43 C42 C47 126.1(3)
C41 C42 C47 124.9(3)
C43 C42 Zr2 74.77(14)
C41 C42 Zr2 73.53(13)
C47 C42 Zr2 121.38(17)
C42 C43 C39 107.4(2)
C42 C43 C48 125.3(3)
C39 C43 C48 127.0(3)
C42 C43 Zr2 73.83(14)
C39 C43 Zr2 73.61(14)
C48 C43 Zr2 123.31(19)
C39 C44 H44A 109.5
C39 C44 H44B 109.5
H44A C44 H44B 109.5
C39 C44 H44C 109.5
H44A C44 H44C 109.5
H44B C44 H44C 109.5
C40 C45 H45A 109.5
C40 C45 H45B 109.5
H45A C45 H45B 109.5
C40 C45 H45C 109.5
H45A C45 H45C 109.5
H45B C45 H45C 109.5
C41 C46 H46A 109.5
C41 C46 H46B 109.5
H46A C46 H46B 109.5
C41 C46 H46C 109.5
H46A C46 H46C 109.5
H46B C46 H46C 109.5
C42 C47 H47A 109.5
C42 C47 H47B 109.5
H47A C47 H47B 109.5
C42 C47 H47C 109.5
H47A C47 H47C 109.5
H47B C47 H47C 109.5
C43 C48 H48A 109.5
C43 C48 H48B 109.5
H48A C48 H48B 109.5
C43 C48 H48C 109.5
H48A C48 H48C 109.5
H48B C48 H48C 109.5
C50 C49 H49A 109.5
C50 C49 H49B 109.5
H49A C49 H49B 109.5
C50 C49 H49C 109.5
H49A C49 H49C 109.5
H49B C49 H49C 109.5
O11 C50 C49 109.9(3)
O11 C50 H50A 109.7
C49 C50 H50A 109.7
O11 C50 H50B 109.7
C49 C50 H50B 109.7
H50A C50 H50B 108.2
O11 C51 C52 109.8(2)
O11 C51 H51A 109.7
C52 C51 H51A 109.7
O11 C51 H51B 109.7
C52 C51 H51B 109.7
H51A C51 H51B 108.2
C51 C52 H52A 109.5
C51 C52 H52B 109.5
H52A C52 H52B 109.5
C51 C52 H52C 109.5
H52A C52 H52C 109.5
H52B C52 H52C 109.5

loop_
_geom_bond_atom_site_label_1
_geom_bond_atom_site_label_2
_geom_bond_distance
Zr1 O1 2.1196(15)
Zr1 O5 2.2161(13)
Zr1 O10 2.2165(13)
Zr1 O2 2.2358(16)
Zr1 O4 2.2790(14)
Zr1 O3 2.3026(15)
Zr1 C32 2.546(2)
Zr1 C33 2.549(2)
Zr1 C29 2.574(2)
Zr1 C31 2.577(2)
Zr1 C30 2.590(2)
Zr1 C1 2.634(2)
Zr2 O1 2.1284(14)
Zr2 O9 2.2169(13)
Zr2 O2 2.2264(16)
Zr2 O6 2.2274(13)
Zr2 O7 2.2796(15)
Zr2 O8 2.2910(15)
Zr2 C40 2.546(2)
Zr2 C41 2.551(2)
Zr2 C42 2.565(2)
Zr2 C39 2.566(2)
Zr2 C43 2.576(2)
Zr2 C15 2.6294(19)
O1 H1 0.67(2)
O2 H2 0.680(16)
O3 C1 1.232(2)
O4 C1 1.258(2)
O5 C8 1.259(2)
O6 C8 1.259(2)
O7 C15 1.246(2)
O8 C15 1.247(2)
O9 C22 1.260(2)
O10 C22 1.259(2)
O11 C50 1.415(3)
O11 C51 1.417(3)
C1 C2 1.514(3)
C2 C3 1.379(4)
C2 C7 1.387(3)
C3 C4 1.376(4)
C3 H3 0.9300
C4 C5 1.384(5)
C4 H4 0.9300
C5 C6 1.364(5)
C5 H5 0.9300
C6 C7 1.384(4)
C6 H6 0.9300
C7 H7 0.9300
C8 C9 1.495(3)
C9 C14 1.377(3)
C9 C10 1.384(3)
C10 C11 1.379(3)
C10 H10 0.9300
C11 C12 1.356(5)
C11 H11 0.9300
C12 C13 1.372(5)
C12 H12 0.9300
C13 C14 1.386(4)
C13 H13 0.9300
C14 H14 0.9300
C15 C16 1.505(3)
C16 C21 1.387(3)
C16 C17 1.387(3)
C17 C18 1.384(3)
C17 H17 0.9300
C18 C19 1.368(4)
C18 H18 0.9300
C19 C20 1.368(4)
C19 H19 0.9300
C20 C21 1.385(4)
C20 H20 0.9300
C21 H21 0.9300
C22 C23 1.508(3)
C23 C28 1.376(3)
C23 C24 1.379(3)
C24 C25 1.380(3)
C24 H24 0.9300
C25 C26 1.367(4)
C25 H25 0.9300
C26 C27 1.374(4)
C26 H26 0.9300
C27 C28 1.387(3)
C27 H27 0.9300
C28 H28 0.9300
C29 C33 1.408(3)
C29 C30 1.418(3)
C29 C34 1.497(3)
C30 C31 1.409(3)
C30 C35 1.492(4)
C31 C32 1.403(4)
C31 C36 1.509(3)
C32 C33 1.429(3)
C32 C37 1.498(4)
C33 C38 1.505(3)
C34 H34A 0.9600
C34 H34B 0.9600
C34 H34C 0.9600
C35 H35A 0.9600
C35 H35B 0.9600
C35 H35C 0.9600
C36 H36A 0.9600
C36 H36B 0.9600
C36 H36C 0.9600
C37 H37A 0.9600
C37 H37B 0.9600
C37 H37C 0.9600
C38 H38A 0.9600
C38 H38B 0.9600
C38 H38C 0.9600
C39 C40 1.397(4)
C39 C43 1.418(4)
C39 C44 1.505(4)
C40 C41 1.408(4)
C40 C45 1.507(4)
C41 C42 1.404(4)
C41 C46 1.502(4)
C42 C43 1.391(4)
C42 C47 1.508(4)
C43 C48 1.510(4)
C44 H44A 0.9600
C44 H44B 0.9600
C44 H44C 0.9600
C45 H45A 0.9600
C45 H45B 0.9600
C45 H45C 0.9600
C46 H46A 0.9600
C46 H46B 0.9600
C46 H46C 0.9600
C47 H47A 0.9600
C47 H47B 0.9600
C47 H47C 0.9600
C48 H48A 0.9600
C48 H48B 0.9600
C48 H48C 0.9600
C49 C50 1.485(5)
C49 H49A 0.9600
C49 H49B 0.9600
C49 H49C 0.9600
C50 H50A 0.9700
C50 H50B 0.9700
C51 C52 1.487(5)
C51 H51A 0.9700
C51 H51B 0.9700
C52 H52A 0.9600
C52 H52B 0.9600
C52 H52C 0.9600

loop_
_geom_hbond_atom_site_label_D
_geom_hbond_atom_site_label_H
_geom_hbond_atom_site_label_A
_geom_hbond_distance_DH
_geom_hbond_distance_HA
_geom_hbond_distance_DA
_geom_hbond_angle_DHA
O1 H1 O11 0.67(2) 2.12(2) 2.786(2) 175(3)

loop_
_geom_torsion_atom_site_label_1
_geom_torsion_atom_site_label_2
_geom_torsion_atom_site_label_3
_geom_torsion_atom_site_label_4
_geom_torsion
O5 Zr1 O1 Zr2 -78.08(6)
O10 Zr1 O1 Zr2 77.99(6)
O2 Zr1 O1 Zr2 0.14(6)
O4 Zr1 O1 Zr2 -150.96(7)
O3 Zr1 O1 Zr2 152.16(7)
C32 Zr1 O1 Zr2 -30.21(15)
C33 Zr1 O1 Zr2 33.28(15)
C29 Zr1 O1 Zr2 101.96(15)
C31 Zr1 O1 Zr2 -95.68(16)
C30 Zr1 O1 Zr2 -174.88(15)
C1 Zr1 O1 Zr2 -179.73(7)
O9 Zr2 O1 Zr1 -77.74(7)
O2 Zr2 O1 Zr1 -0.14(6)
O6 Zr2 O1 Zr1 78.85(6)
O7 Zr2 O1 Zr1 151.70(7)
O8 Zr2 O1 Zr1 -151.21(7)
C40 Zr2 O1 Zr1 -26.65(17)
C41 Zr2 O1 Zr1 36.33(15)
C42 Zr2 O1 Zr1 103.24(17)
C39 Zr2 O1 Zr1 -94.7(2)
C43 Zr2 O1 Zr1 -177.59(18)
C15 Zr2 O1 Zr1 -179.80(7)
O1 Zr2 O2 Zr1 0.13(5)
O9 Zr2 O2 Zr1 82.23(6)
O6 Zr2 O2 Zr1 -81.18(6)
O7 Zr2 O2 Zr1 -51.94(11)
O8 Zr2 O2 Zr1 52.68(11)
C40 Zr2 O2 Zr1 166.22(9)
C41 Zr2 O2 Zr1 -161.14(8)
C42 Zr2 O2 Zr1 -151.80(7)
C39 Zr2 O2 Zr1 152.96(7)
C43 Zr2 O2 Zr1 178.84(9)
C15 Zr2 O2 Zr1 0.90(16)
O1 Zr1 O2 Zr2 -0.13(5)
O5 Zr1 O2 Zr2 81.92(6)
O10 Zr1 O2 Zr2 -82.80(6)
O4 Zr1 O2 Zr2 52.54(11)
O3 Zr1 O2 Zr2 -51.81(11)
C32 Zr1 O2 Zr2 163.62(8)
C33 Zr1 O2 Zr2 -163.13(8)
C29 Zr1 O2 Zr2 -153.17(6)
C31 Zr1 O2 Zr2 151.26(7)
C30 Zr1 O2 Zr2 177.39(7)
C1 Zr1 O2 Zr2 0.18(16)
O1 Zr1 O3 C1 83.31(12)
O5 Zr1 O3 C1 13.51(15)
O10 Zr1 O3 C1 164.22(13)
O2 Zr1 O3 C1 132.82(13)
O4 Zr1 O3 C1 -2.64(12)
C32 Zr1 O3 C1 -95.01(14)
C33 Zr1 O3 C1 -126.27(13)
C29 Zr1 O3 C1 -116.55(13)
C31 Zr1 O3 C1 -70.24(13)
C30 Zr1 O3 C1 -84.23(13)
O1 Zr1 O4 C1 -83.37(12)
O5 Zr1 O4 C1 -163.82(13)
O10 Zr1 O4 C1 -13.44(14)
O2 Zr1 O4 C1 -133.79(13)
O3 Zr1 O4 C1 2.58(11)
C32 Zr1 O4 C1 126.85(13)
C33 Zr1 O4 C1 93.77(14)
C29 Zr1 O4 C1 71.15(13)
C31 Zr1 O4 C1 119.13(13)
C30 Zr1 O4 C1 87.31(13)
O1 Zr1 O5 C8 21.64(17)
O10 Zr1 O5 C8 -26.2(2)
O2 Zr1 O5 C8 -54.49(17)
O4 Zr1 O5 C8 107.38(18)
O3 Zr1 O5 C8 93.27(18)
C32 Zr1 O5 C8 -134.25(18)
C33 Zr1 O5 C8 -126.80(17)
C29 Zr1 O5 C8 -158.38(16)
C31 Zr1 O5 C8 -166.64(19)
C30 Zr1 O5 C8 178.31(17)
C1 Zr1 O5 C8 99.62(17)
O1 Zr2 O6 C8 -24.28(17)
O9 Zr2 O6 C8 21.4(2)
O2 Zr2 O6 C8 51.91(17)
O7 Zr2 O6 C8 -110.32(17)
O8 Zr2 O6 C8 -95.29(17)
C40 Zr2 O6 C8 123.50(17)
C41 Zr2 O6 C8 134.16(18)
C42 Zr2 O6 C8 166.80(18)
C39 Zr2 O6 C8 152.12(18)
C43 Zr2 O6 C8 179.05(17)
C15 Zr2 O6 C8 -102.62(17)
O1 Zr2 O7 C15 83.93(12)
O9 Zr2 O7 C15 14.46(14)
O2 Zr2 O7 C15 133.79(12)
O6 Zr2 O7 C15 163.77(13)
O8 Zr2 O7 C15 -1.77(11)
C40 Zr2 O7 C15 -97.19(14)
C41 Zr2 O7 C15 -126.74(12)
C42 Zr2 O7 C15 -116.29(13)
C39 Zr2 O7 C15 -71.19(13)
C43 Zr2 O7 C15 -84.27(13)
O1 Zr2 O8 C15 -84.40(12)
O9 Zr2 O8 C15 -164.76(13)
O2 Zr2 O8 C15 -134.74(12)
O6 Zr2 O8 C15 -15.40(14)
O7 Zr2 O8 C15 1.77(11)
C40 Zr2 O8 C15 123.91(13)
C41 Zr2 O8 C15 90.42(14)
C42 Zr2 O8 C15 68.84(13)
C39 Zr2 O8 C15 117.28(13)
C43 Zr2 O8 C15 85.33(13)
O1 Zr2 O9 C22 27.65(18)
O2 Zr2 O9 C22 -48.61(18)
O6 Zr2 O9 C22 -18.0(2)
O7 Zr2 O9 C22 99.01(19)
O8 Zr2 O9 C22 113.17(19)
C40 Zr2 O9 C22 -127.9(2)
C41 Zr2 O9 C22 -120.67(19)
C42 Zr2 O9 C22 -152.91(18)
C39 Zr2 O9 C22 -159.9(2)
C43 Zr2 O9 C22 -175.78(19)
C15 Zr2 O9 C22 105.90(19)
O1 Zr1 O10 C22 -27.52(17)
O5 Zr1 O10 C22 20.2(2)
O2 Zr1 O10 C22 48.53(17)
O4 Zr1 O10 C22 -98.97(18)
O3 Zr1 O10 C22 -112.86(18)
C32 Zr1 O10 C22 119.60(18)
C33 Zr1 O10 C22 130.29(18)
C29 Zr1 O10 C22 162.96(19)
C31 Zr1 O10 C22 148.79(18)
C30 Zr1 O10 C22 175.28(17)
C1 Zr1 O10 C22 -105.44(18)
Zr1 O3 C1 O4 4.6(2)
Zr1 O3 C1 C2 -172.25(17)
Zr1 O4 C1 O3 -4.7(2)
Zr1 O4 C1 C2 172.28(16)
O1 Zr1 C1 O3 -92.38(12)
O5 Zr1 C1 O3 -169.04(12)
O10 Zr1 C1 O3 -15.33(13)
O2 Zr1 C1 O3 -92.68(17)
O4 Zr1 C1 O3 175.4(2)
C32 Zr1 C1 O3 107.70(13)
C33 Zr1 C1 O3 67.08(14)
C29 Zr1 C1 O3 62.26(13)
C31 Zr1 C1 O3 115.04(13)
C30 Zr1 C1 O3 89.55(13)
O1 Zr1 C1 O4 92.22(12)
O5 Zr1 C1 O4 15.57(13)
O10 Zr1 C1 O4 169.28(12)
O2 Zr1 C1 O4 91.92(17)
O3 Zr1 C1 O4 -175.4(2)
C32 Zr1 C1 O4 -67.69(14)
C33 Zr1 C1 O4 -108.32(13)
C29 Zr1 C1 O4 -113.14(12)
C31 Zr1 C1 O4 -60.35(13)
C30 Zr1 C1 O4 -85.85(13)
O1 Zr1 C1 C2 15.5(13)
O5 Zr1 C1 C2 -61.1(13)
O10 Zr1 C1 C2 92.6(13)
O2 Zr1 C1 C2 15.2(13)
O4 Zr1 C1 C2 -76.7(13)
O3 Zr1 C1 C2 107.9(13)
C32 Zr1 C1 C2 -144.4(13)
C33 Zr1 C1 C2 175.0(12)
C29 Zr1 C1 C2 170.2(13)
C31 Zr1 C1 C2 -137.0(13)
C30 Zr1 C1 C2 -162.5(13)
O3 C1 C2 C3 3.7(3)
O4 C1 C2 C3 -173.2(2)
Zr1 C1 C2 C3 -100.3(13)
O3 C1 C2 C7 -177.6(2)
O4 C1 C2 C7 5.5(3)
Zr1 C1 C2 C7 78.4(13)
C7 C2 C3 C4 -0.6(4)
C1 C2 C3 C4 178.0(3)
C2 C3 C4 C5 -0.3(5)
C3 C4 C5 C6 1.0(6)
C4 C5 C6 C7 -0.7(6)
C5 C6 C7 C2 -0.3(5)
C3 C2 C7 C6 0.9(4)
C1 C2 C7 C6 -177.8(2)
Zr2 O6 C8 O5 -27.2(3)
Zr2 O6 C8 C9 152.52(13)
Zr1 O5 C8 O6 29.2(3)
Zr1 O5 C8 C9 -150.59(14)
O6 C8 C9 C14 -0.7(3)
O5 C8 C9 C14 179.1(2)
O6 C8 C9 C10 -178.6(2)
O5 C8 C9 C10 1.2(3)
C14 C9 C10 C11 0.6(4)
C8 C9 C10 C11 178.5(3)
C9 C10 C11 C12 0.0(5)
C10 C11 C12 C13 -0.4(6)
C11 C12 C13 C14 0.3(6)
C10 C9 C14 C13 -0.7(4)
C8 C9 C14 C13 -178.6(3)
C12 C13 C14 C9 0.3(5)
Zr2 O7 C15 O8 3.15(19)
Zr2 O7 C15 C16 -174.90(16)
Zr2 O8 C15 O7 -3.13(19)
Zr2 O8 C15 C16 174.90(16)
O1 Zr2 C15 O7 -91.83(12)
O9 Zr2 C15 O7 -168.38(11)
O2 Zr2 C15 O7 -92.59(17)
O6 Zr2 C15 O7 -15.60(12)
O8 Zr2 C15 O7 176.89(19)
C40 Zr2 C15 O7 105.46(14)
C41 Zr2 C15 O7 65.89(14)
C42 Zr2 C15 O7 61.91(13)
C39 Zr2 C15 O7 114.31(13)
C43 Zr2 C15 O7 89.06(13)
O1 Zr2 C15 O8 91.28(12)
O9 Zr2 C15 O8 14.73(12)
O2 Zr2 C15 O8 90.52(17)
O6 Zr2 C15 O8 167.52(11)
O7 Zr2 C15 O8 -176.89(19)
C40 Zr2 C15 O8 -71.43(15)
C41 Zr2 C15 O8 -110.99(13)
C42 Zr2 C15 O8 -114.98(13)
C39 Zr2 C15 O8 -62.58(13)
C43 Zr2 C15 O8 -87.83(13)
O1 Zr2 C15 C16 -9.6(19)
O9 Zr2 C15 C16 -86.2(19)
O2 Zr2 C15 C16 -10.4(19)
O6 Zr2 C15 C16 66.6(19)
O7 Zr2 C15 C16 82.2(19)
O8 Zr2 C15 C16 -100.9(19)
C40 Zr2 C15 C16 -172.4(18)
C41 Zr2 C15 C16 148.1(18)
C42 Zr2 C15 C16 144.1(19)
C39 Zr2 C15 C16 -163.5(19)
C43 Zr2 C15 C16 171.2(19)
O7 C15 C16 C21 176.6(2)
O8 C15 C16 C21 -1.5(3)
Zr2 C15 C16 C21 96.9(19)
O7 C15 C16 C17 -2.3(3)
O8 C15 C16 C17 179.6(2)
Zr2 C15 C16 C17 -82.0(19)
C21 C16 C17 C18 -0.4(4)
C15 C16 C17 C18 178.6(2)
C16 C17 C18 C19 -1.0(4)
C17 C18 C19 C20 1.7(5)
C18 C19 C20 C21 -1.0(5)
C19 C20 C21 C16 -0.3(5)
C17 C16 C21 C20 1.0(4)
C15 C16 C21 C20 -177.9(2)
Zr1 O10 C22 O9 -17.8(3)
Zr1 O10 C22 C23 163.54(13)
Zr2 O9 C22 O10 17.8(3)
Zr2 O9 C22 C23 -163.59(13)
O10 C22 C23 C28 11.1(3)
O9 C22 C23 C28 -167.7(2)
O10 C22 C23 C24 -168.8(2)
O9 C22 C23 C24 12.4(3)
C28 C23 C24 C25 0.0(4)
C22 C23 C24 C25 180.0(2)
C23 C24 C25 C26 0.6(4)
C24 C25 C26 C27 -0.7(4)
C25 C26 C27 C28 0.1(4)
C24 C23 C28 C27 -0.7(4)
C22 C23 C28 C27 179.4(2)
C26 C27 C28 C23 0.6(4)
O1 Zr1 C29 C33 -112.18(17)
O5 Zr1 C29 C33 67.86(15)
O10 Zr1 C29 C33 -88.02(13)
O2 Zr1 C29 C33 -18.74(14)
O4 Zr1 C29 C33 145.61(13)
O3 Zr1 C29 C33 -162.68(14)
C32 Zr1 C29 C33 37.80(13)
C31 Zr1 C29 C33 77.93(15)
C30 Zr1 C29 C33 114.8(2)
C1 Zr1 C29 C33 172.54(13)
O1 Zr1 C29 C30 133.06(16)
O5 Zr1 C29 C30 -46.90(17)
O10 Zr1 C29 C30 157.22(15)
O2 Zr1 C29 C30 -133.50(14)
O4 Zr1 C29 C30 30.85(15)
O3 Zr1 C29 C30 82.56(14)
C32 Zr1 C29 C30 -76.96(15)
C33 Zr1 C29 C30 -114.8(2)
C31 Zr1 C29 C30 -36.83(14)
C1 Zr1 C29 C30 57.78(15)
O1 Zr1 C29 C34 11.2(3)
O5 Zr1 C29 C34 -168.81(18)
O10 Zr1 C29 C34 35.3(2)
O2 Zr1 C29 C34 104.6(2)
O4 Zr1 C29 C34 -91.1(2)
O3 Zr1 C29 C34 -39.3(2)
C32 Zr1 C29 C34 161.1(2)
C33 Zr1 C29 C34 123.3(3)
C31 Zr1 C29 C34 -158.7(2)
C30 Zr1 C29 C34 -121.9(3)
C1 Zr1 C29 C34 -64.1(2)
C33 C29 C30 C31 0.2(3)
C34 C29 C30 C31 -176.5(2)
Zr1 C29 C30 C31 66.22(16)
C33 C29 C30 C35 173.5(2)
C34 C29 C30 C35 -3.2(4)
Zr1 C29 C30 C35 -120.5(2)
C33 C29 C30 Zr1 -65.99(15)
C34 C29 C30 Zr1 117.2(2)
O1 Zr1 C30 C31 120.39(18)
O5 Zr1 C30 C31 28.60(15)
O10 Zr1 C30 C31 -137.96(14)
O2 Zr1 C30 C31 -53.46(17)
O4 Zr1 C30 C31 95.98(14)
O3 Zr1 C30 C31 153.81(15)
C32 Zr1 C30 C31 -36.52(14)
C33 Zr1 C30 C31 -77.74(15)
C29 Zr1 C30 C31 -114.8(2)
C1 Zr1 C30 C31 125.29(15)
O1 Zr1 C30 C29 -124.85(17)
O5 Zr1 C30 C29 143.36(14)
O10 Zr1 C30 C29 -23.20(15)
O2 Zr1 C30 C29 61.30(17)
O4 Zr1 C30 C29 -149.26(15)
O3 Zr1 C30 C29 -91.43(14)
C32 Zr1 C30 C29 78.24(15)
C33 Zr1 C30 C29 37.02(13)
C31 Zr1 C30 C29 114.8(2)
C1 Zr1 C30 C29 -119.95(15)
O1 Zr1 C30 C35 -2.7(3)
O5 Zr1 C30 C35 -94.5(2)
O10 Zr1 C30 C35 98.9(2)
O2 Zr1 C30 C35 -176.6(2)
O4 Zr1 C30 C35 -27.1(2)
O3 Zr1 C30 C35 30.7(2)
C32 Zr1 C30 C35 -159.6(3)
C33 Zr1 C30 C35 159.2(3)
C29 Zr1 C30 C35 122.1(3)
C31 Zr1 C30 C35 -123.1(3)
C1 Zr1 C30 C35 2.2(2)
C29 C30 C31 C32 -0.6(3)
C35 C30 C31 C32 -173.9(2)
Zr1 C30 C31 C32 65.43(16)
C29 C30 C31 C36 176.0(2)
C35 C30 C31 C36 2.7(4)
Zr1 C30 C31 C36 -118.0(2)
C29 C30 C31 Zr1 -66.06(16)
C35 C30 C31 Zr1 120.7(2)
O1 Zr1 C31 C32 110.94(17)
O5 Zr1 C31 C32 93.08(14)
O10 Zr1 C31 C32 -61.16(17)
O2 Zr1 C31 C32 23.38(15)
O4 Zr1 C31 C32 166.37(14)
O3 Zr1 C31 C32 -142.58(13)
C33 Zr1 C31 C32 -38.26(13)
C29 Zr1 C31 C32 -78.64(15)
C30 Zr1 C31 C32 -115.8(2)
C1 Zr1 C31 C32 -168.84(14)
O1 Zr1 C31 C30 -133.31(16)
O5 Zr1 C31 C30 -151.17(15)
O10 Zr1 C31 C30 54.59(17)
O2 Zr1 C31 C30 139.13(14)
O4 Zr1 C31 C30 -77.88(14)
O3 Zr1 C31 C30 -26.83(15)
C32 Zr1 C31 C30 115.8(2)
C33 Zr1 C31 C30 77.49(15)
C29 Zr1 C31 C30 37.11(13)
C1 Zr1 C31 C30 -53.08(14)
O1 Zr1 C31 C36 -11.1(3)
O5 Zr1 C31 C36 -28.9(2)
O10 Zr1 C31 C36 176.8(2)
O2 Zr1 C31 C36 -98.6(2)
O4 Zr1 C31 C36 44.4(2)
O3 Zr1 C31 C36 95.4(2)
C32 Zr1 C31 C36 -122.0(3)
C33 Zr1 C31 C36 -160.3(3)
C29 Zr1 C31 C36 159.4(3)
C30 Zr1 C31 C36 122.3(3)
C1 Zr1 C31 C36 69.2(2)
C30 C31 C32 C33 0.8(3)
C36 C31 C32 C33 -175.8(2)
Zr1 C31 C32 C33 67.39(15)
C30 C31 C32 C37 176.0(2)
C36 C31 C32 C37 -0.6(4)
Zr1 C31 C32 C37 -117.4(2)
C30 C31 C32 Zr1 -66.61(16)
C36 C31 C32 Zr1 116.8(2)
O1 Zr1 C32 C31 -127.29(15)
O5 Zr1 C32 C31 -79.51(14)
O10 Zr1 C32 C31 133.19(13)
O2 Zr1 C32 C31 -157.11(14)
O4 Zr1 C32 C31 -14.63(15)
O3 Zr1 C32 C31 49.63(16)
C33 Zr1 C32 C31 113.5(2)
C29 Zr1 C32 C31 76.53(15)
C30 Zr1 C32 C31 36.34(13)
C1 Zr1 C32 C31 13.96(17)
O1 Zr1 C32 C33 119.21(15)
O5 Zr1 C32 C33 166.99(15)
O10 Zr1 C32 C33 19.70(16)
O2 Zr1 C32 C33 89.39(14)
O4 Zr1 C32 C33 -128.13(14)
O3 Zr1 C32 C33 -63.86(17)
C29 Zr1 C32 C33 -36.97(13)
C31 Zr1 C32 C33 -113.5(2)
C30 Zr1 C32 C33 -77.15(15)
C1 Zr1 C32 C33 -99.54(15)
O1 Zr1 C32 C37 -4.7(3)
O5 Zr1 C32 C37 43.1(2)
O10 Zr1 C32 C37 -104.2(2)
O2 Zr1 C32 C37 -34.5(2)
O4 Zr1 C32 C37 107.9(2)
O3 Zr1 C32 C37 172.2(2)
C33 Zr1 C32 C37 -123.9(3)
C29 Zr1 C32 C37 -160.9(3)
C31 Zr1 C32 C37 122.6(3)
C30 Zr1 C32 C37 158.9(3)
C1 Zr1 C32 C37 136.5(2)
C30 C29 C33 C32 0.2(2)
C34 C29 C33 C32 176.9(2)
Zr1 C29 C33 C32 -66.83(15)
C30 C29 C33 C38 -175.6(2)
C34 C29 C33 C38 1.1(4)
Zr1 C29 C33 C38 117.4(2)
C30 C29 C33 Zr1 67.08(15)
C34 C29 C33 Zr1 -116.2(2)
C31 C32 C33 C29 -0.6(3)
C37 C32 C33 C29 -175.8(2)
Zr1 C32 C33 C29 67.80(15)
C31 C32 C33 C38 175.2(2)
C37 C32 C33 C38 0.1(4)
Zr1 C32 C33 C38 -116.4(2)
C31 C32 C33 Zr1 -68.43(16)
C37 C32 C33 Zr1 116.4(3)
O1 Zr1 C33 C29 129.70(14)
O5 Zr1 C33 C29 -127.92(13)
O10 Zr1 C33 C29 84.77(13)
O2 Zr1 C33 C29 162.04(14)
O4 Zr1 C33 C29 -44.88(16)
O3 Zr1 C33 C29 18.39(15)
C32 Zr1 C33 C29 -114.2(2)
C31 Zr1 C33 C29 -76.98(15)
C30 Zr1 C33 C29 -36.99(13)
C1 Zr1 C33 C29 -9.14(16)
O1 Zr1 C33 C32 -116.05(16)
O5 Zr1 C33 C32 -13.67(16)
O10 Zr1 C33 C32 -160.98(15)
O2 Zr1 C33 C32 -83.71(15)
O4 Zr1 C33 C32 69.37(16)
O3 Zr1 C33 C32 132.64(14)
C29 Zr1 C33 C32 114.2(2)
C31 Zr1 C33 C32 37.27(14)
C30 Zr1 C33 C32 77.26(15)
C1 Zr1 C33 C32 105.11(15)
O1 Zr1 C33 C38 6.0(3)
O5 Zr1 C33 C38 108.3(2)
O10 Zr1 C33 C38 -39.0(2)
O2 Zr1 C33 C38 38.3(2)
O4 Zr1 C33 C38 -168.62(19)
O3 Zr1 C33 C38 -105.4(2)
C32 Zr1 C33 C38 122.0(3)
C29 Zr1 C33 C38 -123.7(3)
C31 Zr1 C33 C38 159.3(2)
C30 Zr1 C33 C38 -160.7(2)
C1 Zr1 C33 C38 -132.9(2)
O1 Zr2 C39 C40 112.0(2)
O9 Zr2 C39 C40 94.95(17)
O2 Zr2 C39 C40 25.19(17)
O6 Zr2 C39 C40 -59.94(19)
O7 Zr2 C39 C40 -139.67(15)
O8 Zr2 C39 C40 168.43(17)
C41 Zr2 C39 C40 -37.63(15)
C42 Zr2 C39 C40 -78.13(17)
C43 Zr2 C39 C40 -115.0(2)
C15 Zr2 C39 C40 -166.47(16)
O1 Zr2 C39 C43 -132.95(18)
O9 Zr2 C39 C43 -150.02(19)
O2 Zr2 C39 C43 140.22(17)
O6 Zr2 C39 C43 55.1(2)
O7 Zr2 C39 C43 -24.64(19)
O8 Zr2 C39 C43 -76.54(17)
C40 Zr2 C39 C43 115.0(2)
C41 Zr2 C39 C43 77.40(17)
C42 Zr2 C39 C43 36.90(16)
C15 Zr2 C39 C43 -51.45(18)
O1 Zr2 C39 C44 -11.6(4)
O9 Zr2 C39 C44 -28.6(3)
O2 Zr2 C39 C44 -98.4(3)
O6 Zr2 C39 C44 176.5(3)
O7 Zr2 C39 C44 96.8(3)
O8 Zr2 C39 C44 44.9(3)
C40 Zr2 C39 C44 -123.6(4)
C41 Zr2 C39 C44 -161.2(3)
C42 Zr2 C39 C44 158.3(3)
C43 Zr2 C39 C44 121.4(4)
C15 Zr2 C39 C44 70.0(3)
C43 C39 C40 C41 0.7(3)
C44 C39 C40 C41 -176.6(3)
Zr2 C39 C40 C41 67.42(17)
C43 C39 C40 C45 175.7(2)
C44 C39 C40 C45 -1.5(4)
Zr2 C39 C40 C45 -117.6(3)
C43 C39 C40 Zr2 -66.76(17)
C44 C39 C40 Zr2 116.0(3)
O1 Zr2 C40 C39 -129.18(16)
O9 Zr2 C40 C39 -78.66(16)
O2 Zr2 C40 C39 -155.26(17)
O6 Zr2 C40 C39 133.93(15)
O7 Zr2 C40 C39 52.93(19)
O8 Zr2 C40 C39 -12.60(18)
C41 Zr2 C40 C39 114.0(2)
C42 Zr2 C40 C39 76.75(17)
C43 Zr2 C40 C39 37.04(16)
C15 Zr2 C40 C39 16.9(2)
O1 Zr2 C40 C41 116.83(17)
O9 Zr2 C40 C41 167.35(17)
O2 Zr2 C40 C41 90.75(17)
O6 Zr2 C40 C41 19.93(18)
O7 Zr2 C40 C41 -61.1(2)
O8 Zr2 C40 C41 -126.59(16)
C42 Zr2 C40 C41 -37.24(16)
C39 Zr2 C40 C41 -114.0(2)
C43 Zr2 C40 C41 -76.95(17)
C15 Zr2 C40 C41 -97.07(18)
O1 Zr2 C40 C45 -7.1(4)
O9 Zr2 C40 C45 43.5(3)
O2 Zr2 C40 C45 -33.1(3)
O6 Zr2 C40 C45 -104.0(3)
O7 Zr2 C40 C45 175.0(2)
O8 Zr2 C40 C45 109.5(3)
C41 Zr2 C40 C45 -123.9(4)
C42 Zr2 C40 C45 -161.1(3)
C39 Zr2 C40 C45 122.1(3)
C43 Zr2 C40 C45 159.2(3)
C15 Zr2 C40 C45 139.0(3)
C39 C40 C41 C42 -0.5(3)
C45 C40 C41 C42 -175.4(2)
Zr2 C40 C41 C42 67.47(16)
C39 C40 C41 C46 175.7(2)
C45 C40 C41 C46 0.8(4)
Zr2 C40 C41 C46 -116.4(3)
C39 C40 C41 Zr2 -67.96(18)
C45 C40 C41 Zr2 117.2(3)
O1 Zr2 C41 C42 127.75(16)
O9 Zr2 C41 C42 -127.66(15)
O2 Zr2 C41 C42 163.24(16)
O6 Zr2 C41 C42 85.20(15)
O7 Zr2 C41 C42 19.74(17)
O8 Zr2 C41 C42 -42.55(18)
C40 Zr2 C41 C42 -114.1(2)
C39 Zr2 C41 C42 -76.93(17)
C43 Zr2 C41 C42 -36.31(15)
C15 Zr2 C41 C42 -7.56(18)
O1 Zr2 C41 C40 -118.12(17)
O9 Zr2 C41 C40 -13.53(18)
O2 Zr2 C41 C40 -82.63(16)
O6 Zr2 C41 C40 -160.66(17)
O7 Zr2 C41 C40 133.87(16)
O8 Zr2 C41 C40 71.58(18)
C42 Zr2 C41 C40 114.1(2)
C39 Zr2 C41 C40 37.20(16)
C43 Zr2 C41 C40 77.82(18)
C15 Zr2 C41 C40 106.57(17)
O1 Zr2 C41 C46 5.4(3)
O9 Zr2 C41 C46 110.0(2)
O2 Zr2 C41 C46 40.9(2)
O6 Zr2 C41 C46 -37.1(2)
O7 Zr2 C41 C46 -102.6(2)
O8 Zr2 C41 C46 -164.9(2)
C40 Zr2 C41 C46 123.5(3)
C42 Zr2 C41 C46 -122.4(3)
C39 Zr2 C41 C46 160.7(3)
C43 Zr2 C41 C46 -158.7(3)
C15 Zr2 C41 C46 -129.9(2)
C40 C41 C42 C43 0.1(3)
C46 C41 C42 C43 -176.1(2)
Zr2 C41 C42 C43 67.04(17)
C40 C41 C42 C47 176.0(2)
C46 C41 C42 C47 -0.3(4)
Zr2 C41 C42 C47 -117.1(2)
C40 C41 C42 Zr2 -66.92(17)
C46 C41 C42 Zr2 116.8(3)
O1 Zr2 C42 C43 132.52(18)
O9 Zr2 C42 C43 -46.26(19)
O2 Zr2 C42 C43 -133.01(16)
O6 Zr2 C42 C43 156.99(17)
O7 Zr2 C42 C43 83.49(16)
O8 Zr2 C42 C43 32.06(17)
C40 Zr2 C42 C43 -77.91(17)
C41 Zr2 C42 C43 -115.4(2)
C39 Zr2 C42 C43 -37.65(16)
C15 Zr2 C42 C43 58.34(16)
O1 Zr2 C42 C41 -112.08(18)
O9 Zr2 C42 C41 69.15(18)
O2 Zr2 C42 C41 -17.61(17)
O6 Zr2 C42 C41 -87.60(16)
O7 Zr2 C42 C41 -161.11(16)
O8 Zr2 C42 C41 147.46(15)
C40 Zr2 C42 C41 37.49(15)
C39 Zr2 C42 C41 77.75(17)
C43 Zr2 C42 C41 115.4(2)
C15 Zr2 C42 C41 173.74(15)
O1 Zr2 C42 C47 9.2(4)
O9 Zr2 C42 C47 -169.6(2)
O2 Zr2 C42 C47 103.6(3)
O6 Zr2 C42 C47 33.6(3)
O7 Zr2 C42 C47 -39.9(3)
O8 Zr2 C42 C47 -91.3(3)
C40 Zr2 C42 C47 158.7(3)
C41 Zr2 C42 C47 121.2(3)
C39 Zr2 C42 C47 -161.0(3)
C43 Zr2 C42 C47 -123.3(3)
C15 Zr2 C42 C47 -65.0(3)
C41 C42 C43 C39 0.3(3)
C47 C42 C43 C39 -175.5(2)
Zr2 C42 C43 C39 66.51(17)
C41 C42 C43 C48 174.1(2)
C47 C42 C43 C48 -1.7(4)
Zr2 C42 C43 C48 -119.7(3)
C41 C42 C43 Zr2 -66.22(17)
C47 C42 C43 Zr2 118.0(2)
C40 C39 C43 C42 -0.6(3)
C44 C39 C43 C42 176.7(3)
Zr2 C39 C43 C42 -66.66(17)
C40 C39 C43 C48 -174.3(3)
C44 C39 C43 C48 3.1(4)
Zr2 C39 C43 C48 119.7(3)
C40 C39 C43 Zr2 66.07(17)
C44 C39 C43 Zr2 -116.6(3)
O1 Zr2 C43 C42 -121.2(2)
O9 Zr2 C43 C42 144.25(15)
O2 Zr2 C43 C42 61.95(19)
O6 Zr2 C43 C42 -23.39(17)
O7 Zr2 C43 C42 -89.96(16)
O8 Zr2 C43 C42 -148.07(17)
C40 Zr2 C43 C42 77.47(17)
C41 Zr2 C43 C42 36.87(15)
C39 Zr2 C43 C42 114.2(2)
C15 Zr2 C43 C42 -118.96(17)
O1 Zr2 C43 C39 124.6(2)
O9 Zr2 C43 C39 30.10(18)
O2 Zr2 C43 C39 -52.2(2)
O6 Zr2 C43 C39 -137.55(17)
O7 Zr2 C43 C39 155.89(18)
O8 Zr2 C43 C39 97.78(18)
C40 Zr2 C43 C39 -36.68(17)
C41 Zr2 C43 C39 -77.28(18)
C42 Zr2 C43 C39 -114.2(2)
C15 Zr2 C43 C39 126.89(18)
O1 Zr2 C43 C48 0.8(4)
O9 Zr2 C43 C48 -93.7(3)
O2 Zr2 C43 C48 -176.0(2)
O6 Zr2 C43 C48 98.6(3)
O7 Zr2 C43 C48 32.0(3)
O8 Zr2 C43 C48 -26.1(3)
C40 Zr2 C43 C48 -160.5(3)
C41 Zr2 C43 C48 158.9(3)
C42 Zr2 C43 C48 122.0(3)
C39 Zr2 C43 C48 -123.8(4)
C15 Zr2 C43 C48 3.0(3)
C51 O11 C50 C49 -179.0(3)
C50 O11 C51 C52 178.3(3)
